data_4062218
loop_
_publ_author_name
'Voth, Peter'
'Spaniol, Thomas P.'
'Okuda, Jun'

_publ_section_title
;
Yttrium Alkyl and Hydrido Complexes Containing a Tridentate Linked
Amido-Cyclopentadienyl Ligand
;
_journal_name_full Organometallics
_journal_year 2003
_chemical_formula_sum 'C24 H49 N2 O Si2 Y'
_chemical_formula_weight 526.75
_space_group_IT_number 19
_symmetry_cell_setting orthorhombic
_symmetry_space_group_name_Hall 'P 2ac 2ab'
_symmetry_space_group_name_H-M 'P 21 21 21'
_cell_angle_alpha 90.00
_cell_angle_beta 90.00
_cell_angle_gamma 90.00
_cell_formula_units_Z 4
_cell_length_a 9.2000(7)
_cell_length_b 17.6770(10)
_cell_length_c 18.0300(10)
_cell_measurement_temperature 193(2)
_cell_volume 2932.2(3)
_diffrn_ambient_temperature 193(2)
_exptl_crystal_density_diffrn 1.193
_cod_database_code 4062218

loop_
_symmetry_equiv_pos_as_xyz
'x, y, z'
'-x+1/2, -y, z+1/2'
'x+1/2, -y+1/2, -z'
'-x, y+1/2, -z+1/2'

loop_
_atom_site_label
_atom_site_type_symbol
_atom_site_fract_x
_atom_site_fract_y
_atom_site_fract_z
_atom_site_U_iso_or_equiv
_atom_site_adp_type
_atom_site_occupancy
_atom_site_symmetry_multiplicity
_atom_site_calc_flag
_atom_site_refinement_flags
_atom_site_disorder_assembly
_atom_site_disorder_group
Y Y 0.225713(18) 0.205608(10) 0.777615(10) 0.02125(5) Uani 1 1 d . . .
Si1 Si 0.14773(7) 0.26695(4) 0.59513(3) 0.03159(15) Uani 1 1 d . . .
Si2 Si 0.33946(7) 0.38988(4) 0.87444(4) 0.03713(16) Uani 1 1 d . . .
O O 0.30046(16) 0.09100(8) 0.84518(8) 0.0362(4) Uani 1 1 d . A .
N1 N 0.26665(19) 0.26057(9) 0.66755(9) 0.0278(4) Uani 1 1 d . . .
N2 N 0.49236(19) 0.18279(11) 0.73767(11) 0.0371(5) Uani 1 1 d . . .
C1 C -0.0451(2) 0.26286(11) 0.77773(14) 0.0286(4) Uani 1 1 d . . .
C2 C -0.0430(2) 0.21391(14) 0.83917(11) 0.0308(5) Uani 1 1 d . . .
C3 C -0.0281(2) 0.13856(13) 0.81255(13) 0.0301(5) Uani 1 1 d . . .
C4 C -0.0199(2) 0.14228(12) 0.73387(12) 0.0284(5) Uani 1 1 d . . .
C5 C -0.0340(2) 0.21917(12) 0.71259(12) 0.0282(5) Uani 1 1 d . . .
C6 C -0.0737(2) 0.34682(12) 0.77982(17) 0.0459(6) Uani 1 1 d . . .
H6A H -0.1767 0.3557 0.7814 0.069 Uiso 1 1 calc R . .
H6B H -0.0336 0.3701 0.7363 0.069 Uiso 1 1 calc R . .
H6C H -0.0292 0.3682 0.8232 0.069 Uiso 1 1 calc R . .
C7 C -0.0719(3) 0.23583(16) 0.91916(13) 0.0504(7) Uani 1 1 d . . .
H7A H -0.0359 0.2860 0.9280 0.076 Uiso 1 1 calc R . .
H7B H -0.0235 0.2009 0.9516 0.076 Uiso 1 1 calc R . .
H7C H -0.1746 0.2345 0.9285 0.076 Uiso 1 1 calc R . .
C8 C -0.0481(3) 0.06821(14) 0.85775(14) 0.0452(7) Uani 1 1 d . . .
H8A H -0.0068 0.0756 0.9061 0.068 Uiso 1 1 calc R . .
H8B H -0.0003 0.0266 0.8337 0.068 Uiso 1 1 calc R . .
H8C H -0.1499 0.0574 0.8624 0.068 Uiso 1 1 calc R . .
C9 C -0.0061(3) 0.07622(14) 0.68208(14) 0.0479(7) Uani 1 1 d . . .
H9A H -0.0729 0.0822 0.6416 0.072 Uiso 1 1 calc R . .
H9B H -0.0279 0.0303 0.7083 0.072 Uiso 1 1 calc R . .
H9C H 0.0914 0.0739 0.6632 0.072 Uiso 1 1 calc R . .
C10 C -0.0378(3) 0.24866(14) 0.63443(12) 0.0356(6) Uani 1 1 d . . .
H10A H -0.0933 0.2953 0.6334 0.043 Uiso 1 1 calc R . .
H10B H -0.0876 0.2122 0.6032 0.043 Uiso 1 1 calc R . .
C11 C 0.1877(3) 0.19395(15) 0.52174(13) 0.0526(7) Uani 1 1 d . . .
H11A H 0.2840 0.2017 0.5027 0.079 Uiso 1 1 calc R . .
H11B H 0.1185 0.1987 0.4821 0.079 Uiso 1 1 calc R . .
H11C H 0.1809 0.1443 0.5430 0.079 Uiso 1 1 calc R . .
C12 C 0.1516(3) 0.36165(15) 0.54771(15) 0.0571(7) Uani 1 1 d . . .
H12A H 0.1352 0.4009 0.5836 0.086 Uiso 1 1 calc R . .
H12B H 0.0768 0.3635 0.5106 0.086 Uiso 1 1 calc R . .
H12C H 0.2446 0.3690 0.5247 0.086 Uiso 1 1 calc R . .
C13 C 0.4160(2) 0.28012(14) 0.64696(13) 0.0404(6) Uani 1 1 d . . .
H13A H 0.4221 0.3340 0.6375 0.048 Uiso 1 1 calc R . .
H13B H 0.4418 0.2538 0.6016 0.048 Uiso 1 1 calc R . .
C14 C 0.5227(2) 0.25905(14) 0.70748(14) 0.0432(6) Uani 1 1 d . . .
H14A H 0.6206 0.2603 0.6876 0.052 Uiso 1 1 calc R . .
H14B H 0.5169 0.2960 0.7472 0.052 Uiso 1 1 calc R . .
C15 C 0.5017(3) 0.12605(16) 0.67791(16) 0.0559(7) Uani 1 1 d . . .
H15A H 0.5950 0.1294 0.6544 0.084 Uiso 1 1 calc R . .
H15B H 0.4268 0.1354 0.6420 0.084 Uiso 1 1 calc R . .
H15C H 0.4893 0.0764 0.6985 0.084 Uiso 1 1 calc R . .
C16 C 0.6015(2) 0.16472(17) 0.79470(17) 0.0593(8) Uani 1 1 d . . .
H16A H 0.5812 0.1158 0.8153 0.089 Uiso 1 1 calc R . .
H16B H 0.5979 0.2021 0.8333 0.089 Uiso 1 1 calc R . .
H16C H 0.6965 0.1645 0.7727 0.089 Uiso 1 1 calc R . .
C17 C 0.3093(2) 0.28696(13) 0.87629(11) 0.0355(5) Uani 1 1 d . . .
H17A H 0.2421 0.2785 0.9169 0.043 Uiso 1 1 calc R . .
H17B H 0.4012 0.2655 0.8921 0.043 Uiso 1 1 calc R . .
C18 C 0.3129(3) 0.43310(12) 0.77980(13) 0.0441(6) Uani 1 1 d . . .
H18A H 0.3915 0.4183 0.7479 0.066 Uiso 1 1 calc R . .
H18B H 0.3111 0.4872 0.7841 0.066 Uiso 1 1 calc R . .
H18C H 0.2226 0.4158 0.7592 0.066 Uiso 1 1 calc R . .
C19 C 0.2122(4) 0.43926(16) 0.94051(14) 0.0662(8) Uani 1 1 d . . .
H19A H 0.1136 0.4305 0.9254 0.099 Uiso 1 1 calc R . .
H19B H 0.2318 0.4926 0.9401 0.099 Uiso 1 1 calc R . .
H19C H 0.2264 0.4198 0.9897 0.099 Uiso 1 1 calc R . .
C20 C 0.5301(3) 0.41521(18) 0.90245(18) 0.0704(9) Uani 1 1 d . . .
H20A H 0.5492 0.3960 0.9513 0.106 Uiso 1 1 calc R . .
H20B H 0.5408 0.4692 0.9024 0.106 Uiso 1 1 calc R . .
H20C H 0.5975 0.3934 0.8679 0.106 Uiso 1 1 calc R . .
C21 C 0.3283(4) 0.09356(16) 0.92463(16) 0.0543(8) Uani 1 1 d . . .
H21A H 0.248(3) 0.1158(15) 0.9471(15) 0.065 Uiso 1 1 d . . .
H21B H 0.405(3) 0.1278(16) 0.9332(15) 0.065 Uiso 1 1 d . . .
C22A C 0.3882(7) 0.0100(4) 0.9371(4) 0.0569(17) Uiso 0.50 1 d P A 1
H22A H 0.4891 0.0057 0.9220 0.068 Uiso 0.50 1 calc PR A 1
H22B H 0.3790 -0.0053 0.9885 0.068 Uiso 0.50 1 calc PR A 1
C23A C 0.2878(7) -0.0371(3) 0.8862(3) 0.0407(12) Uiso 0.50 1 d P A 1
H23A H 0.3234 -0.0881 0.8782 0.049 Uiso 0.50 1 calc PR A 1
H23B H 0.1880 -0.0384 0.9035 0.049 Uiso 0.50 1 calc PR A 1
C22B C 0.3285(7) 0.0175(3) 0.9557(3) 0.0456(14) Uiso 0.50 1 d P A 2
H22C H 0.2352 0.0046 0.9773 0.055 Uiso 0.50 1 calc PR A 2
H22D H 0.4042 0.0113 0.9927 0.055 Uiso 0.50 1 calc PR A 2
C23B C 0.3587(11) -0.0275(6) 0.8880(5) 0.107(3) Uiso 0.50 1 d P A 2
H23C H 0.3099 -0.0760 0.8916 0.128 Uiso 0.50 1 calc PR A 2
H23D H 0.4624 -0.0369 0.8843 0.128 Uiso 0.50 1 calc PR A 2
C24 C 0.3082(4) 0.01273(15) 0.82030(17) 0.0552(8) Uani 1 1 d . . .
H24A H 0.233(3) 0.0032(15) 0.7894(15) 0.066 Uiso 1 1 d . . .
H24B H 0.381(3) 0.0047(14) 0.7860(16) 0.066 Uiso 1 1 d . . .

loop_
_atom_site_aniso_label
_atom_site_aniso_U_11
_atom_site_aniso_U_22
_atom_site_aniso_U_33
_atom_site_aniso_U_23
_atom_site_aniso_U_13
_atom_site_aniso_U_12
Y 0.01687(7) 0.02343(8) 0.02344(8) 0.00099(9) 0.00000(8) -0.00048(8)
Si1 0.0364(4) 0.0347(4) 0.0237(3) 0.0045(3) 0.0003(3) 0.0002(3)
Si2 0.0416(4) 0.0312(4) 0.0386(4) -0.0046(3) -0.0097(3) -0.0036(3)
O 0.0327(9) 0.0302(8) 0.0457(9) 0.0078(7) -0.0012(7) 0.0043(7)
N1 0.0249(9) 0.0313(9) 0.0273(8) 0.0025(7) 0.0052(8) -0.0052(8)
N2 0.0201(9) 0.0453(12) 0.0460(13) 0.0038(9) 0.0052(8) 0.0022(8)
C1 0.0186(9) 0.0328(11) 0.0344(11) 0.0021(12) 0.0018(11) 0.0030(8)
C2 0.0194(10) 0.0436(15) 0.0294(11) 0.0005(11) 0.0031(8) 0.0003(11)
C3 0.0159(10) 0.0361(13) 0.0382(13) 0.0091(11) 0.0017(9) -0.0033(9)
C4 0.0179(10) 0.0361(13) 0.0311(13) 0.0001(11) -0.0025(10) -0.0046(9)
C5 0.0166(9) 0.0377(14) 0.0304(12) 0.0050(11) -0.0008(9) -0.0017(8)
C6 0.0366(13) 0.0393(13) 0.0618(16) 0.0014(15) 0.0050(15) 0.0112(10)
C7 0.0431(16) 0.0678(19) 0.0403(15) -0.0024(13) 0.0109(12) 0.0031(13)
C8 0.0308(13) 0.0486(16) 0.0563(17) 0.0185(13) 0.0041(12) -0.0036(12)
C9 0.0517(16) 0.0414(15) 0.0506(16) -0.0085(13) -0.0034(13) -0.0115(12)
C10 0.0320(13) 0.0438(15) 0.0310(13) 0.0033(11) -0.0106(10) 0.0008(11)
C11 0.0594(17) 0.0642(19) 0.0342(13) -0.0082(13) -0.0009(12) 0.0027(14)
C12 0.0645(19) 0.0541(18) 0.0528(17) 0.0228(14) -0.0005(14) -0.0005(15)
C13 0.0360(13) 0.0464(16) 0.0388(13) 0.0035(12) 0.0079(10) -0.0071(11)
C14 0.0218(11) 0.0525(15) 0.0554(17) 0.0043(13) 0.0073(11) -0.0081(10)
C15 0.0497(17) 0.0536(18) 0.0645(19) 0.0018(15) 0.0199(15) 0.0137(14)
C16 0.0221(12) 0.077(2) 0.079(2) 0.0216(17) -0.0016(13) 0.0045(12)
C17 0.0395(13) 0.0355(13) 0.0314(11) -0.0006(10) -0.0054(9) -0.0067(11)
C18 0.0503(14) 0.0346(12) 0.0475(14) 0.0059(13) -0.0043(14) -0.0068(10)
C19 0.095(2) 0.0586(18) 0.0448(15) -0.0106(13) -0.0068(16) 0.0216(18)
C20 0.061(2) 0.069(2) 0.081(2) 0.0138(18) -0.0303(17) -0.0236(16)
C21 0.0597(19) 0.0478(18) 0.0555(18) 0.0147(14) -0.0147(15) -0.0054(14)
C24 0.066(2) 0.0376(15) 0.062(2) 0.0041(14) 0.0103(15) 0.0108(14)

loop_
_geom_bond_atom_site_label_1
_geom_bond_atom_site_label_2
_geom_bond_distance
_geom_bond_site_symmetry_2
_geom_bond_publ_flag
Y N1 2.2414(16) . ?
Y C17 2.414(2) . ?
Y O 2.4621(14) . ?
Y N2 2.5883(17) . ?
Y C4 2.642(2) . ?
Y C5 2.6720(19) . ?
Y C1 2.6890(19) . ?
Y C3 2.693(2) . ?
Y C2 2.7136(19) . ?
Si1 N1 1.7073(17) . ?
Si1 C10 1.876(2) . ?
Si1 C12 1.880(3) . ?
Si1 C11 1.884(2) . ?
Si2 C17 1.841(2) . ?
Si2 C20 1.879(3) . ?
Si2 C19 1.885(3) . ?
Si2 C18 1.886(2) . ?
O C21 1.456(3) . ?
O C24 1.456(3) . ?
N1 C13 1.464(3) . ?
N2 C16 1.472(3) . ?
N2 C15 1.475(3) . ?
N2 C14 1.480(3) . ?
C1 C2 1.406(3) . ?
C1 C5 1.409(3) . ?
C1 C6 1.508(3) . ?
C2 C3 1.422(3) . ?
C2 C7 1.517(3) . ?
C3 C4 1.422(3) . ?
C3 C8 1.498(3) . ?
C4 C5 1.418(3) . ?
C4 C9 1.501(3) . ?
C5 C10 1.503(3) . ?
C13 C14 1.514(3) . ?
C21 C22B 1.457(6) . ?
C21 C22A 1.592(7) . ?
C22A C23A 1.546(8) . ?
C23A C24 1.492(6) . ?
C22B C23B 1.483(10) . ?
C23B C24 1.488(9) . ?
